data_2228723
loop_
_publ_author_name
'Nurco, Daniel J.'
'Conklin, Douglas E.'
'Shapiro, Nathan S.'
'Tran, Elaine'

_publ_section_title
;
 The absolute structure of ptilosarcenone 2.5-hydrate, a diterpenoid
 briarane from the orange sea pen <i>Ptilosarcus gurneyi</i> (Gray)
;
_journal_coeditor_code HB5711
_journal_issue 1
_journal_name_full 'Acta Crystallographica Section E'
_journal_page_first o181
_journal_page_last o182
_journal_paper_doi 10.1107/S1600536810050142
_journal_volume 67
_journal_year 2011
_chemical_formula_iupac '2C24 H29 Cl O8, 5H2 O'
_chemical_formula_moiety 'C24 H29 Cl O8, 2.5(H2 O)'
_chemical_formula_sum 'C24 H34 Cl O10.5'
_chemical_formula_weight 525.98
_chemical_name_common 'ptilosarcenone 2.5-hydrate'
_chemical_name_systematic
;
ptilosarcenone 2.5-hydrate
;
_space_group_IT_number 19
_symmetry_cell_setting orthorhombic
_symmetry_space_group_name_Hall 'P 2ac 2ab'
_symmetry_space_group_name_H-M 'P 21 21 21'
_atom_sites_solution_hydrogens mixed
_atom_sites_solution_primary direct
_atom_sites_solution_secondary difmap
_audit_creation_method SHELXL-97
_cell_angle_alpha 90.00
_cell_angle_beta 90.00
_cell_angle_gamma 90.00
_cell_formula_units_Z 8
_cell_length_a 9.8505(4)
_cell_length_b 13.5256(6)
_cell_length_c 39.3169(17)
_cell_measurement_reflns_used 9574
_cell_measurement_temperature 95(2)
_cell_measurement_theta_max 28.6
_cell_measurement_theta_min 2.3
_cell_volume 5238.3(4)
_computing_cell_refinement 'SAINT (Bruker, 2007)'
_computing_data_collection 'APEX2 (Bruker, 2007)'
_computing_data_reduction 'SAINT (Bruker, 2007)'
_computing_molecular_graphics 'SHELXTL (Sheldrick, 2008)'
_computing_publication_material 'SHELXTL (Sheldrick, 2008)'
_computing_structure_refinement 'SHELXL97 (Sheldrick, 2008)'
_computing_structure_solution 'SHELXS97 (Sheldrick, 2008)'
_diffrn_ambient_temperature 95(2)
_diffrn_detector_area_resol_mean 8.3
_diffrn_measured_fraction_theta_full 0.998
_diffrn_measured_fraction_theta_max 0.998
_diffrn_measurement_device_type 'Bruker SMART APEXII'
_diffrn_measurement_method \w
_diffrn_radiation_monochromator graphite
_diffrn_radiation_source 'fine-focus sealed tube'
_diffrn_radiation_type MoK\a
_diffrn_radiation_wavelength 0.71073
_diffrn_reflns_av_R_equivalents 0.0308
_diffrn_reflns_av_sigmaI/netI 0.0215
_diffrn_reflns_limit_h_max 13
_diffrn_reflns_limit_h_min -13
_diffrn_reflns_limit_k_max 18
_diffrn_reflns_limit_k_min -18
_diffrn_reflns_limit_l_max 52
_diffrn_reflns_limit_l_min -52
_diffrn_reflns_number 75112
_diffrn_reflns_theta_full 28.62
_diffrn_reflns_theta_max 28.62
_diffrn_reflns_theta_min 2.07
_diffrn_standards_number 0
_exptl_absorpt_coefficient_mu 0.201
_exptl_absorpt_correction_T_max 0.9721
_exptl_absorpt_correction_T_min 0.8876
_exptl_absorpt_correction_type multi-scan
_exptl_absorpt_process_details '(SADABS; Sheldrick, 1996)'
_exptl_crystal_colour colorless
_exptl_crystal_density_diffrn 1.334
_exptl_crystal_density_method 'not measured'
_exptl_crystal_description block
_exptl_crystal_F_000 2272
_exptl_crystal_size_max 0.60
_exptl_crystal_size_mid 0.32
_exptl_crystal_size_min 0.14
_refine_diff_density_max 0.924
_refine_diff_density_min -0.602
_refine_ls_abs_structure_details
;
Flack (1983), 5967 Friedel pairs
;
_refine_ls_abs_structure_Flack 0.07(7)
_refine_ls_extinction_method none
_refine_ls_goodness_of_fit_ref 1.224
_refine_ls_hydrogen_treatment mixed
_refine_ls_matrix_type full
_refine_ls_number_parameters 673
_refine_ls_number_reflns 13416
_refine_ls_number_restraints 12
_refine_ls_restrained_S_all 1.224
_refine_ls_R_factor_all 0.0702
_refine_ls_R_factor_gt 0.0686
_refine_ls_shift/su_max 0.025
_refine_ls_shift/su_mean 0.001
_refine_ls_structure_factor_coef Fsqd
_refine_ls_weighting_details 'calc w=1/[\s^2^(Fo^2^)+(0.0339P)^2^+10.7413P] where P=(Fo^2^+2Fc^2^)/3'
_refine_ls_weighting_scheme calc
_refine_ls_wR_factor_gt 0.1713
_refine_ls_wR_factor_ref 0.1721
_reflns_number_gt 12944
_reflns_number_total 13416
_reflns_threshold_expression I>2\s(I)
_cod_data_source_file hb5711.cif
_cod_data_source_block I
_cod_original_formula_sum 'C24 H34 Cl1 O10.5'
_cod_database_code 2228723
_cod_database_fobs_code 2228723

loop_
_symmetry_equiv_pos_as_xyz
'x, y, z'
'-x+1/2, -y, z+1/2'
'-x, y+1/2, -z+1/2'
'x+1/2, -y+1/2, -z'

loop_
_atom_site_type_symbol
_atom_site_label
_atom_site_fract_x
_atom_site_fract_y
_atom_site_fract_z
_atom_site_U_iso_or_equiv
_atom_site_adp_type
_atom_site_calc_flag
_atom_site_refinement_flags
_atom_site_occupancy
_atom_site_disorder_assembly
_atom_site_disorder_group
Cl Cl1 0.84698(9) 0.41736(6) 0.22882(2) 0.02499(18) Uani d . 1 . .
O O1 0.2378(2) 0.2518(2) 0.23298(7) 0.0259(6) Uani d . 1 . .
O O2 0.6477(3) -0.01535(19) 0.30844(6) 0.0218(5) Uani d . 1 . .
O O3 0.7263(2) 0.0733(2) 0.35230(6) 0.0242(5) Uani d . 1 . .
O O4 0.9534(2) 0.28556(19) 0.17337(7) 0.0218(5) Uani d . 1 . .
O O5 0.9390(3) 0.3028(2) 0.11727(8) 0.0341(7) Uani d . 1 . .
O O6 0.6462(2) 0.28814(18) 0.18938(6) 0.0188(5) Uani d D 1 . .
H H6B 0.681(6) 0.328(4) 0.1761(12) 0.054(18) Uiso d D 1 . .
O O7 0.7689(2) 0.04304(17) 0.20640(6) 0.0154(4) Uani d . 1 . .
O O8 0.7265(2) -0.05124(18) 0.16024(6) 0.0194(5) Uani d . 1 . .
C C1 0.5560(3) 0.0517(2) 0.25706(8) 0.0153(6) Uani d . 1 . .
C C2 0.6687(3) 0.0667(2) 0.28492(8) 0.0148(6) Uani d . 1 . .
H H2 0.6514 0.1303 0.2971 0.018 Uiso calc R 1 . .
C C3 0.8169(3) 0.0621(2) 0.27476(8) 0.0170(6) Uani d . 1 . .
H H3 0.8563 -0.0019 0.2734 0.020 Uiso calc R 1 . .
C C4 0.8978(3) 0.1380(3) 0.26757(8) 0.0190(6) Uani d . 1 . .
H H4 0.9905 0.1230 0.2634 0.023 Uiso calc R 1 . .
C C5 0.8581(3) 0.2438(3) 0.26543(9) 0.0196(6) Uani d . 1 . .
C C6 0.9057(3) 0.2917(2) 0.23263(9) 0.0188(6) Uani d . 1 . .
H H6 1.0065 0.2969 0.2349 0.023 Uiso calc R 1 . .
C C7 0.8828(3) 0.2328(3) 0.20048(9) 0.0178(6) Uani d . 1 . .
H H7 0.9304 0.1682 0.2035 0.021 Uiso calc R 1 . .
C C8 0.7391(3) 0.2092(3) 0.18507(8) 0.0174(6) Uani d . 1 . .
C C9 0.6660(3) 0.1143(2) 0.19838(8) 0.0153(6) Uani d . 1 . .
H H9 0.6115 0.0869 0.1791 0.018 Uiso calc R 1 . .
C C10 0.5665(3) 0.1325(2) 0.22855(8) 0.0148(6) Uani d . 1 . .
H H10 0.5982 0.1943 0.2400 0.018 Uiso calc R 1 . .
C C11 0.4281(3) 0.0707(3) 0.27753(9) 0.0181(6) Uani d . 1 . .
H H11 0.4159 0.0309 0.2972 0.022 Uiso calc R 1 . .
C C12 0.3306(3) 0.1369(3) 0.27114(9) 0.0214(7) Uani d . 1 . .
H H12 0.2632 0.1489 0.2879 0.026 Uiso calc R 1 . .
C C13 0.3246(3) 0.1909(3) 0.23924(9) 0.0189(6) Uani d . 1 . .
C C14 0.4254(3) 0.1575(3) 0.21242(9) 0.0167(6) Uani d . 1 . .
H H14 0.4390 0.2137 0.1962 0.020 Uiso calc R 1 . .
C C15 0.3532(4) 0.0736(3) 0.19285(9) 0.0224(7) Uani d . 1 . .
H H15A 0.3306 0.0200 0.2086 0.034 Uiso calc R 1 . .
H H15B 0.4134 0.0484 0.1750 0.034 Uiso calc R 1 . .
H H15C 0.2698 0.0992 0.1825 0.034 Uiso calc R 1 . .
C C16 0.5534(4) -0.0566(2) 0.24422(9) 0.0182(6) Uani d . 1 . .
H H16A 0.4945 -0.0962 0.2590 0.027 Uiso calc R 1 . .
H H16B 0.6456 -0.0838 0.2447 0.027 Uiso calc R 1 . .
H H16C 0.5186 -0.0583 0.2209 0.027 Uiso calc R 1 . .
C C17 0.6850(3) -0.0030(3) 0.34076(10) 0.0207(7) Uani d . 1 . .
C C18 0.6728(4) -0.0981(3) 0.36027(11) 0.0319(9) Uani d . 1 . .
H H18A 0.7601 -0.1328 0.3599 0.048 Uiso calc R 1 . .
H H18B 0.6031 -0.1398 0.3498 0.048 Uiso calc R 1 . .
H H18C 0.6473 -0.0837 0.3838 0.048 Uiso calc R 1 . .
C C19 0.7988(4) 0.2904(3) 0.29077(10) 0.0257(7) Uani d . 1 . .
H H19A 0.7800 0.2563 0.3114 0.031 Uiso calc R 1 . .
H H19B 0.7749 0.3581 0.2885 0.031 Uiso calc R 1 . .
C C20 0.8961(4) 0.2672(3) 0.14283(10) 0.0248(7) Uani d . 1 . .
C C21 0.7802(4) 0.1953(3) 0.14754(9) 0.0213(7) Uani d . 1 . .
H H21 0.8185 0.1272 0.1453 0.026 Uiso calc R 1 . .
C C22 0.6684(4) 0.2056(3) 0.12117(10) 0.0320(9) Uani d . 1 . .
H H22A 0.6250 0.2705 0.1235 0.048 Uiso calc R 1 . .
H H22B 0.6006 0.1535 0.1246 0.048 Uiso calc R 1 . .
H H22C 0.7073 0.1995 0.0983 0.048 Uiso calc R 1 . .
C C23 0.7878(3) -0.0371(2) 0.18644(8) 0.0155(6) Uani d . 1 . .
C C24 0.8908(4) -0.1036(3) 0.20204(9) 0.0206(7) Uani d . 1 . .
H H24A 0.8474 -0.1448 0.2194 0.031 Uiso calc R 1 . .
H H24B 0.9626 -0.0638 0.2126 0.031 Uiso calc R 1 . .
H H24C 0.9303 -0.1460 0.1844 0.031 Uiso calc R 1 . .
Cl Cl2 0.49246(8) 0.78146(7) 0.15901(2) 0.02348(17) Uani d . 1 . .
O O9 1.0339(3) 1.0208(2) 0.14272(8) 0.0340(7) Uani d . 1 . .
O O10 0.7227(3) 0.9878(2) 0.00946(7) 0.0313(6) Uani d . 1 . .
O O11 0.5472(6) 1.0767(4) 0.02727(13) 0.090(2) Uani d . 1 . .
O O12 0.5834(2) 0.58739(19) 0.12846(6) 0.0208(5) Uani d . 1 . .
O O13 0.6885(3) 0.4573(2) 0.15048(7) 0.0269(6) Uani d . 1 . .
O O14 0.7957(2) 0.74182(19) 0.14636(6) 0.0197(5) Uani d D 1 . .
H H14B 0.760(6) 0.799(2) 0.1455(15) 0.053(17) Uiso d D 1 . .
O O15 0.8084(3) 0.6944(2) 0.05473(6) 0.0214(5) Uani d . 1 . .
O O16 1.0020(3) 0.6098(2) 0.04541(7) 0.0297(6) Uani d . 1 . .
C C25 0.8689(4) 0.9096(3) 0.05107(9) 0.0252(8) Uani d . 1 . .
C C26 0.7180(4) 0.9317(3) 0.04118(10) 0.0266(8) Uani d . 1 . .
H H26 0.6763 0.9739 0.0593 0.032 Uiso calc R 1 . .
C C27 0.6255(4) 0.8453(3) 0.03428(9) 0.0266(8) Uani d . 1 . .
H H27 0.6335 0.8141 0.0127 0.032 Uiso calc R 1 . .
C C28 0.5334(4) 0.8088(3) 0.05569(9) 0.0226(7) Uani d . 1 . .
H H28 0.4756 0.7584 0.0471 0.027 Uiso calc R 1 . .
C C29 0.5119(3) 0.8387(3) 0.09151(9) 0.0220(7) Uani d . 1 . .
C C30 0.5067(3) 0.7486(3) 0.11485(8) 0.0199(6) Uani d . 1 . .
H H30 0.4201 0.7139 0.1091 0.024 Uiso calc R 1 . .
C C31 0.6193(3) 0.6732(3) 0.10824(9) 0.0180(6) Uani d . 1 . .
H H31 0.6116 0.6531 0.0838 0.022 Uiso calc R 1 . .
C C32 0.7731(3) 0.6916(3) 0.11541(8) 0.0171(6) Uani d . 1 . .
C C33 0.8587(3) 0.7372(3) 0.08619(8) 0.0180(6) Uani d . 1 . .
H H33 0.9532 0.7117 0.0892 0.022 Uiso calc R 1 . .
C C34 0.8698(4) 0.8522(3) 0.08562(9) 0.0213(7) Uani d . 1 . .
H H34 0.7894 0.8770 0.0986 0.026 Uiso calc R 1 . .
C C35 0.9248(5) 1.0126(3) 0.05641(11) 0.0339(9) Uani d . 1 . .
H H35 0.9248 1.0552 0.0372 0.041 Uiso calc R 1 . .
C C36 0.9743(5) 1.0501(3) 0.08541(12) 0.0359(10) Uani d . 1 . .
H H36 0.9922 1.1190 0.0868 0.043 Uiso calc R 1 . .
C C37 1.0015(4) 0.9876(3) 0.11488(10) 0.0284(8) Uani d . 1 . .
C C38 0.9963(4) 0.8783(3) 0.10774(10) 0.0254(7) Uani d . 1 . .
H H38 0.9862 0.8435 0.1300 0.030 Uiso calc R 1 . .
C C39 1.1368(4) 0.8495(4) 0.09277(12) 0.0378(11) Uani d . 1 . .
H H39A 1.1532 0.8872 0.0719 0.057 Uiso calc R 1 . .
H H39B 1.1377 0.7786 0.0876 0.057 Uiso calc R 1 . .
H H39C 1.2080 0.8644 0.1094 0.057 Uiso calc R 1 . .
C C40 0.9443(4) 0.8610(3) 0.02121(10) 0.0287(8) Uani d . 1 . .
H H40A 0.9730 0.9120 0.0050 0.043 Uiso calc R 1 . .
H H40B 0.8837 0.8141 0.0098 0.043 Uiso calc R 1 . .
H H40C 1.0243 0.8258 0.0298 0.043 Uiso calc R 1 . .
C C41 0.6288(7) 1.0587(3) 0.00541(14) 0.0492(13) Uani d . 1 . .
C C42 0.6379(7) 1.1094(4) -0.02794(15) 0.0553(15) Uani d . 1 . .
H H42A 0.5550 1.0968 -0.0410 0.083 Uiso calc R 1 . .
H H42B 0.7166 1.0842 -0.0405 0.083 Uiso calc R 1 . .
H H42C 0.6482 1.1807 -0.0243 0.083 Uiso calc R 1 . .
C C43 0.4881(4) 0.9301(3) 0.10167(10) 0.0259(7) Uani d . 1 . .
H H43A 0.4837 0.9822 0.0855 0.031 Uiso calc R 1 . .
H H43B 0.4753 0.9438 0.1252 0.031 Uiso calc R 1 . .
C C44 0.6951(4) 0.5343(3) 0.13546(9) 0.0210(7) Uani d . 1 . .
C C45 0.8187(3) 0.5830(3) 0.12108(9) 0.0228(7) Uani d . 1 . .
H H45 0.8369 0.5530 0.0983 0.027 Uiso calc R 1 . .
C C46 0.9462(4) 0.5708(3) 0.14259(12) 0.0341(9) Uani d . 1 . .
H H46A 0.9335 0.6040 0.1645 0.051 Uiso calc R 1 . .
H H46B 1.0238 0.6002 0.1307 0.051 Uiso calc R 1 . .
H H46C 0.9634 0.5003 0.1464 0.051 Uiso calc R 1 . .
C C47 0.8881(4) 0.6288(3) 0.03764(9) 0.0254(8) Uani d . 1 . .
C C48 0.8111(5) 0.5895(4) 0.00796(10) 0.0362(10) Uani d . 1 . .
H H48A 0.7896 0.6437 -0.0077 0.054 Uiso calc R 1 . .
H H48B 0.7267 0.5588 0.0159 0.054 Uiso calc R 1 . .
H H48C 0.8663 0.5400 -0.0039 0.054 Uiso calc R 1 . .
O O17 0.2889(4) 0.5904(3) 0.07596(8) 0.0351(7) Uani d DU 1 . .
H H17A 0.272(8) 0.582(6) 0.0959(12) 0.08(2) Uiso d D 1 . .
H H17B 0.224(6) 0.592(6) 0.0639(16) 0.07(2) Uiso d D 1 . .
O O18 0.5303(4) 1.4924(3) 0.05414(11) 0.036 Uiso d P 0.753(6) . .
O O19 0.7874(6) 1.4018(4) 0.06457(14) 0.036 Uiso d P 0.579(7) . .
O O20 0.4923(8) 1.3333(6) 0.00801(19) 0.036 Uiso d P 0.419(7) . .
O O21 0.8447(8) 1.2950(6) -0.03643(19) 0.036 Uiso d P 0.413(7) . .
O O22 0.7887(10) 1.3320(7) -0.0972(3) 0.036 Uiso d P 0.327(7) . .
O O23 0.7397(12) 1.2492(9) 0.0247(3) 0.036 Uiso d P 0.278(7) . .
O O24 0.7695(11) 1.3529(8) -0.0514(3) 0.036 Uiso d P 0.300(6) . .
O O25 0.5313(13) 1.4108(10) 0.0508(3) 0.036 Uiso d P 0.247(6) . .
O O26 0.8040(12) 1.3150(8) -0.0017(3) 0.036 Uiso d P 0.287(6) . .
O O27 0.7929(17) 1.3123(12) -0.0754(4) 0.036 Uiso d P 0.196(8) . .
O O28 0.6751(16) 1.3628(12) 0.0420(4) 0.036 Uiso d P 0.201(7) . .

loop_
_atom_site_aniso_label
_atom_site_aniso_U_11
_atom_site_aniso_U_22
_atom_site_aniso_U_33
_atom_site_aniso_U_12
_atom_site_aniso_U_13
_atom_site_aniso_U_23
Cl1 0.0206(4) 0.0162(4) 0.0381(5) -0.0005(3) -0.0080(4) 0.0002(3)
O1 0.0143(11) 0.0282(13) 0.0353(14) 0.0039(10) -0.0018(10) -0.0038(11)
O2 0.0213(12) 0.0237(12) 0.0203(12) -0.0013(10) -0.0025(10) 0.0051(10)
O3 0.0137(11) 0.0355(15) 0.0234(12) -0.0005(11) -0.0016(9) 0.0032(11)
O4 0.0151(11) 0.0228(12) 0.0275(12) -0.0009(10) 0.0036(9) 0.0065(10)
O5 0.0328(15) 0.0389(17) 0.0307(15) -0.0024(13) 0.0093(12) 0.0143(13)
O6 0.0121(10) 0.0169(11) 0.0274(12) -0.0003(9) 0.0004(9) 0.0045(10)
O7 0.0133(10) 0.0147(10) 0.0183(11) 0.0017(9) -0.0009(8) -0.0014(9)
O8 0.0162(11) 0.0228(12) 0.0193(11) 0.0017(9) -0.0013(9) -0.0026(10)
C1 0.0122(13) 0.0159(14) 0.0176(14) -0.0005(12) -0.0006(11) 0.0008(11)
C2 0.0136(14) 0.0116(13) 0.0194(14) 0.0000(11) -0.0004(11) 0.0040(11)
C3 0.0160(14) 0.0188(15) 0.0161(14) 0.0048(12) -0.0016(11) -0.0019(12)
C4 0.0116(13) 0.0286(17) 0.0168(15) 0.0004(12) -0.0016(12) 0.0005(13)
C5 0.0080(13) 0.0225(16) 0.0282(17) -0.0032(12) -0.0010(12) -0.0004(13)
C6 0.0102(13) 0.0164(14) 0.0297(17) -0.0001(12) -0.0012(12) 0.0030(13)
C7 0.0117(13) 0.0188(15) 0.0231(16) 0.0008(12) 0.0010(11) 0.0022(13)
C8 0.0116(13) 0.0209(16) 0.0197(15) 0.0001(12) -0.0013(11) 0.0019(12)
C9 0.0112(13) 0.0187(15) 0.0161(14) 0.0036(12) -0.0010(11) 0.0006(11)
C10 0.0113(13) 0.0131(13) 0.0199(14) -0.0006(11) 0.0001(12) -0.0002(12)
C11 0.0161(15) 0.0196(15) 0.0187(15) -0.0045(12) 0.0006(12) -0.0011(12)
C12 0.0122(14) 0.0263(17) 0.0255(17) -0.0029(12) 0.0043(13) -0.0035(14)
C13 0.0114(14) 0.0191(15) 0.0262(17) -0.0028(12) 0.0009(12) -0.0025(13)
C14 0.0120(14) 0.0179(15) 0.0201(15) -0.0022(12) 0.0002(11) -0.0007(12)
C15 0.0149(14) 0.0256(17) 0.0269(17) -0.0032(14) -0.0017(13) -0.0029(14)
C16 0.0202(15) 0.0139(14) 0.0205(15) -0.0021(12) 0.0003(12) -0.0010(12)
C17 0.0100(13) 0.0271(17) 0.0251(16) -0.0014(12) 0.0010(12) 0.0069(14)
C18 0.034(2) 0.030(2) 0.032(2) -0.0027(17) -0.0037(17) 0.0116(16)
C19 0.0167(15) 0.0274(18) 0.0328(19) -0.0055(14) 0.0026(14) -0.0050(15)
C20 0.0178(15) 0.0243(18) 0.0323(19) 0.0025(14) 0.0048(14) 0.0054(15)
C21 0.0212(16) 0.0212(16) 0.0216(16) -0.0021(13) 0.0038(13) 0.0037(13)
C22 0.034(2) 0.040(2) 0.0224(18) -0.0062(18) -0.0048(16) 0.0053(16)
C23 0.0090(13) 0.0196(15) 0.0181(14) 0.0008(11) 0.0032(11) -0.0018(12)
C24 0.0181(15) 0.0195(16) 0.0241(17) 0.0044(13) -0.0006(13) -0.0020(13)
Cl2 0.0180(3) 0.0302(4) 0.0222(4) 0.0001(3) 0.0066(3) 0.0009(3)
O9 0.0271(14) 0.0402(17) 0.0348(15) -0.0139(12) 0.0049(12) -0.0154(13)
O10 0.0403(16) 0.0263(14) 0.0273(14) -0.0041(12) 0.0031(12) 0.0004(11)
O11 0.129(5) 0.065(3) 0.077(3) 0.057(3) 0.050(3) 0.027(3)
O12 0.0182(11) 0.0228(12) 0.0213(12) -0.0035(10) 0.0025(9) 0.0025(10)
O13 0.0289(14) 0.0227(13) 0.0292(14) 0.0015(11) 0.0055(11) 0.0028(11)
O14 0.0165(11) 0.0253(13) 0.0172(11) 0.0004(10) 0.0000(9) -0.0049(10)
O15 0.0197(11) 0.0287(13) 0.0158(11) -0.0081(10) 0.0021(9) -0.0069(10)
O16 0.0278(14) 0.0347(15) 0.0266(13) -0.0044(12) 0.0084(11) -0.0072(11)
C25 0.0262(18) 0.0267(18) 0.0226(17) -0.0114(15) 0.0054(14) -0.0057(14)
C26 0.0297(19) 0.0288(19) 0.0214(17) -0.0101(16) 0.0044(14) -0.0011(14)
C27 0.0289(19) 0.033(2) 0.0180(16) -0.0015(16) -0.0049(14) 0.0008(14)
C28 0.0223(17) 0.0213(16) 0.0241(16) -0.0013(13) -0.0082(13) 0.0027(13)
C29 0.0121(14) 0.0291(18) 0.0247(16) -0.0049(13) -0.0032(13) 0.0046(14)
C30 0.0149(14) 0.0269(17) 0.0179(14) -0.0044(13) -0.0006(12) -0.0007(12)
C31 0.0112(14) 0.0248(17) 0.0180(15) -0.0072(12) -0.0006(11) 0.0023(12)
C32 0.0136(14) 0.0210(15) 0.0167(14) -0.0042(12) 0.0016(12) -0.0014(12)
C33 0.0154(14) 0.0213(16) 0.0171(14) -0.0049(12) 0.0021(12) -0.0059(12)
C34 0.0163(16) 0.0288(18) 0.0188(15) -0.0095(13) 0.0043(12) -0.0058(13)
C35 0.038(2) 0.034(2) 0.030(2) -0.0180(18) 0.0103(17) -0.0045(17)
C36 0.037(2) 0.031(2) 0.039(2) -0.0168(18) 0.0077(18) -0.0076(18)
C37 0.0160(15) 0.036(2) 0.0332(19) -0.0090(16) 0.0065(15) -0.0099(16)
C38 0.0162(15) 0.0327(19) 0.0273(17) -0.0100(15) 0.0042(14) -0.0088(15)
C39 0.0167(18) 0.052(3) 0.045(2) -0.0121(18) 0.0072(17) -0.019(2)
C40 0.032(2) 0.034(2) 0.0204(17) -0.0089(17) 0.0092(15) -0.0009(15)
C41 0.076(4) 0.021(2) 0.050(3) 0.007(2) 0.014(3) 0.0032(19)
C42 0.085(4) 0.024(2) 0.057(3) 0.007(3) 0.008(3) 0.011(2)
C43 0.0199(16) 0.0294(19) 0.0284(18) 0.0016(15) -0.0003(14) 0.0043(15)
C44 0.0195(16) 0.0231(17) 0.0204(16) -0.0001(13) 0.0041(13) -0.0047(13)
C45 0.0169(16) 0.0284(18) 0.0231(17) -0.0055(14) 0.0038(13) -0.0018(14)
C46 0.0224(18) 0.031(2) 0.049(3) 0.0037(16) -0.0015(17) 0.0114(19)
C47 0.0285(19) 0.0285(19) 0.0192(16) -0.0109(15) 0.0096(14) -0.0059(14)
C48 0.035(2) 0.048(3) 0.0253(19) -0.019(2) 0.0068(16) -0.0145(18)
O17 0.0370(17) 0.0396(17) 0.0287(16) -0.0028(14) -0.0060(13) -0.0046(14)

loop_
_atom_type_symbol
_atom_type_description
_atom_type_scat_dispersion_real
_atom_type_scat_dispersion_imag
_atom_type_scat_source
C C 0.0033 0.0016 'International Tables Vol C Tables 4.2.6.8 and 6.1.1.4'
H H 0.0000 0.0000 'International Tables Vol C Tables 4.2.6.8 and 6.1.1.4'
O O 0.0106 0.0060 'International Tables Vol C Tables 4.2.6.8 and 6.1.1.4'
Cl Cl 0.1484 0.1585 'International Tables Vol C Tables 4.2.6.8 and 6.1.1.4'

loop_
_geom_angle_atom_site_label_1
_geom_angle_atom_site_label_2
_geom_angle_atom_site_label_3
_geom_angle_site_symmetry_1
_geom_angle_site_symmetry_3
_geom_angle
_geom_angle_publ_flag
C17 O2 C2 . . 118.0(3) ?
C20 O4 C7 . . 111.1(3) ?
C8 O6 H6B . . 99(4) ?
C23 O7 C9 . . 120.6(3) ?
C11 C1 C16 . . 108.6(3) ?
C11 C1 C10 . . 108.4(3) ?
C16 C1 C10 . . 115.3(3) ?
C11 C1 C2 . . 101.2(3) ?
C16 C1 C2 . . 111.1(3) ?
C10 C1 C2 . . 111.2(3) ?
O2 C2 C3 . . 105.8(2) ?
O2 C2 C1 . . 104.1(2) ?
C3 C2 C1 . . 119.4(3) ?
O2 C2 H2 . . 109.0 ?
C3 C2 H2 . . 109.0 ?
C1 C2 H2 . . 109.0 ?
C4 C3 C2 . . 127.0(3) ?
C4 C3 H3 . . 116.5 ?
C2 C3 H3 . . 116.5 ?
C3 C4 C5 . . 126.7(3) ?
C3 C4 H4 . . 116.6 ?
C5 C4 H4 . . 116.6 ?
C19 C5 C4 . . 122.3(3) ?
C19 C5 C6 . . 125.2(3) ?
C4 C5 C6 . . 112.2(3) ?
C7 C6 C5 . . 116.1(3) ?
C7 C6 Cl1 . . 112.3(2) ?
C5 C6 Cl1 . . 112.0(2) ?
C7 C6 H6 . . 105.1 ?
C5 C6 H6 . . 105.1 ?
Cl1 C6 H6 . . 105.1 ?
O4 C7 C6 . . 106.4(3) ?
O4 C7 C8 . . 104.3(3) ?
C6 C7 C8 . . 124.3(3) ?
O4 C7 H7 . . 106.9 ?
C6 C7 H7 . . 106.9 ?
C8 C7 H7 . . 106.9 ?
O6 C8 C21 . . 112.1(3) ?
O6 C8 C9 . . 106.4(2) ?
C21 C8 C9 . . 109.9(3) ?
O6 C8 C7 . . 112.5(3) ?
C21 C8 C7 . . 99.0(3) ?
C9 C8 C7 . . 116.9(3) ?
O7 C9 C10 . . 112.6(3) ?
O7 C9 C8 . . 107.5(2) ?
C10 C9 C8 . . 114.5(3) ?
O7 C9 H9 . . 107.3 ?
C10 C9 H9 . . 107.3 ?
C8 C9 H9 . . 107.3 ?
C9 C10 C14 . . 106.5(3) ?
C9 C10 C1 . . 118.4(3) ?
C14 C10 C1 . . 112.4(2) ?
C9 C10 H10 . . 106.3 ?
C14 C10 H10 . . 106.3 ?
C1 C10 H10 . . 106.3 ?
C12 C11 C1 . . 127.6(3) ?
C12 C11 H11 . . 116.2 ?
C1 C11 H11 . . 116.2 ?
C11 C12 C13 . . 121.9(3) ?
C11 C12 H12 . . 119.1 ?
C13 C12 H12 . . 119.1 ?
O1 C13 C12 . . 123.1(3) ?
O1 C13 C14 . . 121.5(3) ?
C12 C13 C14 . . 115.1(3) ?
C13 C14 C15 . . 105.3(3) ?
C13 C14 C10 . . 111.3(3) ?
C15 C14 C10 . . 116.9(3) ?
C13 C14 H14 . . 107.6 ?
C15 C14 H14 . . 107.6 ?
C10 C14 H14 . . 107.6 ?
C14 C15 H15A . . 109.5 ?
C14 C15 H15B . . 109.5 ?
H15A C15 H15B . . 109.5 ?
C14 C15 H15C . . 109.5 ?
H15A C15 H15C . . 109.5 ?
H15B C15 H15C . . 109.5 ?
C1 C16 H16A . . 109.5 ?
C1 C16 H16B . . 109.5 ?
H16A C16 H16B . . 109.5 ?
C1 C16 H16C . . 109.5 ?
H16A C16 H16C . . 109.5 ?
H16B C16 H16C . . 109.5 ?
O3 C17 O2 . . 124.3(3) ?
O3 C17 C18 . . 124.8(4) ?
O2 C17 C18 . . 110.9(3) ?
C17 C18 H18A . . 109.5 ?
C17 C18 H18B . . 109.5 ?
H18A C18 H18B . . 109.5 ?
C17 C18 H18C . . 109.5 ?
H18A C18 H18C . . 109.5 ?
H18B C18 H18C . . 109.5 ?
C5 C19 H19A . . 120.0 ?
C5 C19 H19B . . 120.0 ?
H19A C19 H19B . . 120.0 ?
O5 C20 O4 . . 121.8(4) ?
O5 C20 C21 . . 129.1(4) ?
O4 C20 C21 . . 109.0(3) ?
C20 C21 C22 . . 113.9(3) ?
C20 C21 C8 . . 103.7(3) ?
C22 C21 C8 . . 116.8(3) ?
C20 C21 H21 . . 107.3 ?
C22 C21 H21 . . 107.3 ?
C8 C21 H21 . . 107.3 ?
C21 C22 H22A . . 109.5 ?
C21 C22 H22B . . 109.5 ?
H22A C22 H22B . . 109.5 ?
C21 C22 H22C . . 109.5 ?
H22A C22 H22C . . 109.5 ?
H22B C22 H22C . . 109.5 ?
O8 C23 O7 . . 123.6(3) ?
O8 C23 C24 . . 126.5(3) ?
O7 C23 C24 . . 109.9(3) ?
C23 C24 H24A . . 109.5 ?
C23 C24 H24B . . 109.5 ?
H24A C24 H24B . . 109.5 ?
C23 C24 H24C . . 109.5 ?
H24A C24 H24C . . 109.5 ?
H24B C24 H24C . . 109.5 ?
C41 O10 C26 . . 116.8(4) ?
C44 O12 C31 . . 109.9(3) ?
C32 O14 H14B . . 110(4) ?
C47 O15 C33 . . 118.9(3) ?
C35 C25 C40 . . 108.9(3) ?
C35 C25 C34 . . 109.5(3) ?
C40 C25 C34 . . 116.6(3) ?
C35 C25 C26 . . 101.8(3) ?
C40 C25 C26 . . 110.5(3) ?
C34 C25 C26 . . 108.4(3) ?
O10 C26 C27 . . 105.6(3) ?
O10 C26 C25 . . 106.3(3) ?
C27 C26 C25 . . 118.1(3) ?
O10 C26 H26 . . 108.8 ?
C27 C26 H26 . . 108.8 ?
C25 C26 H26 . . 108.8 ?
C28 C27 C26 . . 125.8(4) ?
C28 C27 H27 . . 117.1 ?
C26 C27 H27 . . 117.1 ?
C27 C28 C29 . . 126.7(3) ?
C27 C28 H28 . . 116.7 ?
C29 C28 H28 . . 116.7 ?
C43 C29 C28 . . 124.7(3) ?
C43 C29 C30 . . 124.0(3) ?
C28 C29 C30 . . 111.0(3) ?
C29 C30 C31 . . 113.9(3) ?
C29 C30 Cl2 . . 112.7(3) ?
C31 C30 Cl2 . . 112.7(2) ?
C29 C30 H30 . . 105.5 ?
C31 C30 H30 . . 105.5 ?
Cl2 C30 H30 . . 105.5 ?
O12 C31 C30 . . 105.3(3) ?
O12 C31 C32 . . 105.3(3) ?
C30 C31 C32 . . 124.5(3) ?
O12 C31 H31 . . 106.9 ?
C30 C31 H31 . . 106.9 ?
C32 C31 H31 . . 106.9 ?
O14 C32 C33 . . 111.2(3) ?
O14 C32 C45 . . 106.6(3) ?
C33 C32 C45 . . 108.9(3) ?
O14 C32 C31 . . 112.7(3) ?
C33 C32 C31 . . 117.2(3) ?
C45 C32 C31 . . 99.0(3) ?
O15 C33 C32 . . 106.7(3) ?
O15 C33 C34 . . 114.1(3) ?
C32 C33 C34 . . 116.4(3) ?
O15 C33 H33 . . 106.3 ?
C32 C33 H33 . . 106.3 ?
C34 C33 H33 . . 106.3 ?
C33 C34 C38 . . 105.9(3) ?
C33 C34 C25 . . 120.5(3) ?
C38 C34 C25 . . 112.1(3) ?
C33 C34 H34 . . 105.8 ?
C38 C34 H34 . . 105.8 ?
C25 C34 H34 . . 105.8 ?
C36 C35 C25 . . 126.8(4) ?
C36 C35 H35 . . 116.6 ?
C25 C35 H35 . . 116.6 ?
C35 C36 C37 . . 121.6(4) ?
C35 C36 H36 . . 119.2 ?
C37 C36 H36 . . 119.2 ?
O9 C37 C36 . . 123.0(4) ?
O9 C37 C38 . . 122.4(4) ?
C36 C37 C38 . . 114.5(3) ?
C37 C38 C39 . . 106.7(3) ?
C37 C38 C34 . . 110.7(3) ?
C39 C38 C34 . . 116.3(3) ?
C37 C38 H38 . . 107.6 ?
C39 C38 H38 . . 107.6 ?
C34 C38 H38 . . 107.6 ?
C38 C39 H39A . . 109.5 ?
C38 C39 H39B . . 109.5 ?
H39A C39 H39B . . 109.5 ?
C38 C39 H39C . . 109.5 ?
H39A C39 H39C . . 109.5 ?
H39B C39 H39C . . 109.5 ?
C25 C40 H40A . . 109.5 ?
C25 C40 H40B . . 109.5 ?
H40A C40 H40B . . 109.5 ?
C25 C40 H40C . . 109.5 ?
H40A C40 H40C . . 109.5 ?
H40B C40 H40C . . 109.5 ?
O11 C41 O10 . . 121.4(5) ?
O11 C41 C42 . . 125.4(5) ?
O10 C41 C42 . . 113.2(5) ?
C41 C42 H42A . . 109.5 ?
C41 C42 H42B . . 109.5 ?
H42A C42 H42B . . 109.5 ?
C41 C42 H42C . . 109.5 ?
H42A C42 H42C . . 109.5 ?
H42B C42 H42C . . 109.5 ?
C29 C43 H43A . . 120.0 ?
C29 C43 H43B . . 120.0 ?
H43A C43 H43B . . 120.0 ?
O13 C44 O12 . . 121.4(3) ?
O13 C44 C45 . . 127.8(4) ?
O12 C44 C45 . . 110.8(3) ?
C44 C45 C46 . . 114.4(3) ?
C44 C45 C32 . . 103.6(3) ?
C46 C45 C32 . . 114.9(3) ?
C44 C45 H45 . . 107.8 ?
C46 C45 H45 . . 107.8 ?
C32 C45 H45 . . 107.8 ?
C45 C46 H46A . . 109.5 ?
C45 C46 H46B . . 109.5 ?
H46A C46 H46B . . 109.5 ?
C45 C46 H46C . . 109.5 ?
H46A C46 H46C . . 109.5 ?
H46B C46 H46C . . 109.5 ?
O16 C47 O15 . . 123.9(3) ?
O16 C47 C48 . . 127.1(4) ?
O15 C47 C48 . . 109.0(4) ?
C47 C48 H48A . . 109.5 ?
C47 C48 H48B . . 109.5 ?
H48A C48 H48B . . 109.5 ?
C47 C48 H48C . . 109.5 ?
H48A C48 H48C . . 109.5 ?
H48B C48 H48C . . 109.5 ?
H17A O17 H17B . . 114(7) ?

loop_
_geom_bond_atom_site_label_1
_geom_bond_atom_site_label_2
_geom_bond_site_symmetry_2
_geom_bond_distance
_geom_bond_publ_flag
Cl1 C6 . 1.801(3) ?
O1 C13 . 1.213(4) ?
O2 C17 . 1.333(4) ?
O2 C2 . 1.459(4) ?
O3 C17 . 1.197(5) ?
O4 C20 . 1.350(5) ?
O4 C7 . 1.459(4) ?
O5 C20 . 1.192(5) ?
O6 C8 . 1.416(4) ?
O6 H6B . 0.83(2) ?
O7 C23 . 1.351(4) ?
O7 C9 . 1.434(4) ?
O8 C23 . 1.209(4) ?
C1 C11 . 1.517(5) ?
C1 C16 . 1.550(4) ?
C1 C10 . 1.569(4) ?
C1 C2 . 1.572(4) ?
C2 C3 . 1.515(4) ?
C2 H2 . 1.0000 ?
C3 C4 . 1.331(5) ?
C3 H3 . 0.9500 ?
C4 C5 . 1.486(5) ?
C4 H4 . 0.9500 ?
C5 C19 . 1.315(5) ?
C5 C6 . 1.517(5) ?
C6 C7 . 1.511(5) ?
C6 H6 . 1.0000 ?
C7 C8 . 1.572(4) ?
C7 H7 . 1.0000 ?
C8 C21 . 1.542(5) ?
C8 C9 . 1.562(5) ?
C9 C10 . 1.558(4) ?
C9 H9 . 1.0000 ?
C10 C14 . 1.565(4) ?
C10 H10 . 1.0000 ?
C11 C12 . 1.337(5) ?
C11 H11 . 0.9500 ?
C12 C13 . 1.453(5) ?
C12 H12 . 0.9500 ?
C13 C14 . 1.518(5) ?
C14 C15 . 1.544(5) ?
C14 H14 . 1.0000 ?
C15 H15A . 0.9800 ?
C15 H15B . 0.9800 ?
C15 H15C . 0.9800 ?
C16 H16A . 0.9800 ?
C16 H16B . 0.9800 ?
C16 H16C . 0.9800 ?
C17 C18 . 1.503(5) ?
C18 H18A . 0.9800 ?
C18 H18B . 0.9800 ?
C18 H18C . 0.9800 ?
C19 H19A . 0.9500 ?
C19 H19B . 0.9500 ?
C20 C21 . 1.511(5) ?
C21 C22 . 1.519(5) ?
C21 H21 . 1.0000 ?
C22 H22A . 0.9800 ?
C22 H22B . 0.9800 ?
C22 H22C . 0.9800 ?
C23 C24 . 1.489(5) ?
C24 H24A . 0.9800 ?
C24 H24B . 0.9800 ?
C24 H24C . 0.9800 ?
Cl2 C30 . 1.798(3) ?
O9 C37 . 1.225(5) ?
O10 C41 . 1.341(6) ?
O10 C26 . 1.461(5) ?
O11 C41 . 1.202(7) ?
O12 C44 . 1.342(4) ?
O12 C31 . 1.451(4) ?
O13 C44 . 1.199(5) ?
O14 C32 . 1.411(4) ?
O14 H14B . 0.849(19) ?
O15 C47 . 1.362(5) ?
O15 C33 . 1.453(4) ?
O16 C47 . 1.191(5) ?
C25 C35 . 1.512(5) ?
C25 C40 . 1.537(5) ?
C25 C34 . 1.565(5) ?
C25 C26 . 1.566(6) ?
C26 C27 . 1.506(5) ?
C26 H26 . 1.0000 ?
C27 C28 . 1.333(5) ?
C27 H27 . 0.9500 ?
C28 C29 . 1.480(5) ?
C28 H28 . 0.9500 ?
C29 C43 . 1.321(5) ?
C29 C30 . 1.526(5) ?
C30 C31 . 1.528(5) ?
C30 H30 . 1.0000 ?
C31 C32 . 1.561(4) ?
C31 H31 . 1.0000 ?
C32 C33 . 1.553(5) ?
C32 C45 . 1.553(5) ?
C33 C34 . 1.560(5) ?
C33 H33 . 1.0000 ?
C34 C38 . 1.560(5) ?
C34 H34 . 1.0000 ?
C35 C36 . 1.340(6) ?
C35 H35 . 0.9500 ?
C36 C37 . 1.459(6) ?
C36 H36 . 0.9500 ?
C37 C38 . 1.505(5) ?
C38 C39 . 1.553(5) ?
C38 H38 . 1.0000 ?
C39 H39A . 0.9800 ?
C39 H39B . 0.9800 ?
C39 H39C . 0.9800 ?
C40 H40A . 0.9800 ?
C40 H40B . 0.9800 ?
C40 H40C . 0.9800 ?
C41 C42 . 1.483(7) ?
C42 H42A . 0.9800 ?
C42 H42B . 0.9800 ?
C42 H42C . 0.9800 ?
C43 H43A . 0.9500 ?
C43 H43B . 0.9500 ?
C44 C45 . 1.495(5) ?
C45 C46 . 1.523(5) ?
C45 H45 . 1.0000 ?
C46 H46A . 0.9800 ?
C46 H46B . 0.9800 ?
C46 H46C . 0.9800 ?
C47 C48 . 1.490(5) ?
C48 H48A . 0.9800 ?
C48 H48B . 0.9800 ?
C48 H48C . 0.9800 ?
O17 H17A . 0.81(4) ?
O17 H17B . 0.80(4) ?

loop_
_geom_hbond_atom_site_label_D
_geom_hbond_atom_site_label_H
_geom_hbond_atom_site_label_A
_geom_hbond_site_symmetry_A
_geom_hbond_distance_DH
_geom_hbond_distance_HA
_geom_hbond_distance_DA
_geom_hbond_angle_DHA
O6 H6B O13 . 0.83(2) 2.02(3) 2.784(4) 154(6)
O14 H14B O8 1_565 0.849(19) 2.13(3) 2.932(4) 156(6)
O17 H17A O3 3_655 0.81(4) 2.04(5) 2.834(4) 167(8)
O17 H17B O16 1_455 0.80(4) 2.31(5) 3.082(5) 161(7)

loop_
_geom_torsion_atom_site_label_1
_geom_torsion_atom_site_label_2
_geom_torsion_atom_site_label_3
_geom_torsion_atom_site_label_4
_geom_torsion_site_symmetry_1
_geom_torsion_site_symmetry_2
_geom_torsion_site_symmetry_3
_geom_torsion_site_symmetry_4
_geom_torsion
_geom_torsion_publ_flag
C17 O2 C2 C3 . . . . 80.7(3) ?
C17 O2 C2 C1 . . . . -152.6(3) ?
C11 C1 C2 O2 . . . . 67.0(3) ?
C16 C1 C2 O2 . . . . -48.2(3) ?
C10 C1 C2 O2 . . . . -178.0(2) ?
C11 C1 C2 C3 . . . . -175.4(3) ?
C16 C1 C2 C3 . . . . 69.3(4) ?
C10 C1 C2 C3 . . . . -60.5(4) ?
O2 C2 C3 C4 . . . . -146.8(3) ?
C1 C2 C3 C4 . . . . 96.5(4) ?
C2 C3 C4 C5 . . . . -4.9(6) ?
C3 C4 C5 C19 . . . . 56.2(5) ?
C3 C4 C5 C6 . . . . -129.2(4) ?
C19 C5 C6 C7 . . . . -140.5(3) ?
C4 C5 C6 C7 . . . . 45.1(4) ?
C19 C5 C6 Cl1 . . . . -9.7(4) ?
C4 C5 C6 Cl1 . . . . 175.9(2) ?
C20 O4 C7 C6 . . . . -153.6(3) ?
C20 O4 C7 C8 . . . . -20.7(4) ?
C5 C6 C7 O4 . . . . -171.8(3) ?
Cl1 C6 C7 O4 . . . . 57.6(3) ?
C5 C6 C7 C8 . . . . 67.4(4) ?
Cl1 C6 C7 C8 . . . . -63.3(4) ?
O4 C7 C8 O6 . . . . -85.7(3) ?
C6 C7 C8 O6 . . . . 36.1(4) ?
O4 C7 C8 C21 . . . . 32.9(3) ?
C6 C7 C8 C21 . . . . 154.7(3) ?
O4 C7 C8 C9 . . . . 150.8(3) ?
C6 C7 C8 C9 . . . . -87.4(4) ?
C23 O7 C9 C10 . . . . 125.4(3) ?
C23 O7 C9 C8 . . . . -107.6(3) ?
O6 C8 C9 O7 . . . . -158.7(2) ?
C21 C8 C9 O7 . . . . 79.7(3) ?
C7 C8 C9 O7 . . . . -32.1(4) ?
O6 C8 C9 C10 . . . . -32.8(3) ?
C21 C8 C9 C10 . . . . -154.4(3) ?
C7 C8 C9 C10 . . . . 93.8(3) ?
O7 C9 C10 C14 . . . . -148.3(3) ?
C8 C9 C10 C14 . . . . 88.6(3) ?
O7 C9 C10 C1 . . . . -20.5(4) ?
C8 C9 C10 C1 . . . . -143.7(3) ?
C11 C1 C10 C9 . . . . -164.1(3) ?
C16 C1 C10 C9 . . . . -42.1(4) ?
C2 C1 C10 C9 . . . . 85.5(3) ?
C11 C1 C10 C14 . . . . -39.2(3) ?
C16 C1 C10 C14 . . . . 82.8(3) ?
C2 C1 C10 C14 . . . . -149.6(3) ?
C16 C1 C11 C12 . . . . -119.1(4) ?
C10 C1 C11 C12 . . . . 6.8(5) ?
C2 C1 C11 C12 . . . . 123.9(4) ?
C1 C11 C12 C13 . . . . 10.3(6) ?
C11 C12 C13 O1 . . . . -179.4(3) ?
C11 C12 C13 C14 . . . . 7.4(5) ?
O1 C13 C14 C15 . . . . -85.5(4) ?
C12 C13 C14 C15 . . . . 87.9(3) ?
O1 C13 C14 C10 . . . . 146.9(3) ?
C12 C13 C14 C10 . . . . -39.8(4) ?
C9 C10 C14 C13 . . . . -172.0(3) ?
C1 C10 C14 C13 . . . . 56.8(3) ?
C9 C10 C14 C15 . . . . 67.0(3) ?
C1 C10 C14 C15 . . . . -64.2(4) ?
C2 O2 C17 O3 . . . . 5.2(5) ?
C2 O2 C17 C18 . . . . -172.9(3) ?
C7 O4 C20 O5 . . . . -179.6(4) ?
C7 O4 C20 C21 . . . . -1.6(4) ?
O5 C20 C21 C22 . . . . -30.5(6) ?
O4 C20 C21 C22 . . . . 151.8(3) ?
O5 C20 C21 C8 . . . . -158.5(4) ?
O4 C20 C21 C8 . . . . 23.7(4) ?
O6 C8 C21 C20 . . . . 85.5(3) ?
C9 C8 C21 C20 . . . . -156.4(3) ?
C7 C8 C21 C20 . . . . -33.4(3) ?
O6 C8 C21 C22 . . . . -40.8(4) ?
C9 C8 C21 C22 . . . . 77.3(4) ?
C7 C8 C21 C22 . . . . -159.6(3) ?
C9 O7 C23 O8 . . . . 4.1(5) ?
C9 O7 C23 C24 . . . . -174.6(3) ?
C41 O10 C26 C27 . . . . 89.6(5) ?
C41 O10 C26 C25 . . . . -144.1(4) ?
C35 C25 C26 O10 . . . . 62.8(4) ?
C40 C25 C26 O10 . . . . -52.8(4) ?
C34 C25 C26 O10 . . . . 178.2(3) ?
C35 C25 C26 C27 . . . . -178.9(3) ?
C40 C25 C26 C27 . . . . 65.5(4) ?
C34 C25 C26 C27 . . . . -63.5(4) ?
O10 C26 C27 C28 . . . . -139.8(4) ?
C25 C26 C27 C28 . . . . 101.5(5) ?
C26 C27 C28 C29 . . . . -6.3(6) ?
C27 C28 C29 C43 . . . . 55.4(6) ?
C27 C28 C29 C30 . . . . -130.3(4) ?
C43 C29 C30 C31 . . . . -139.7(4) ?
C28 C29 C30 C31 . . . . 45.9(4) ?
C43 C29 C30 Cl2 . . . . -9.7(5) ?
C28 C29 C30 Cl2 . . . . 176.0(2) ?
C44 O12 C31 C30 . . . . -155.7(3) ?
C44 O12 C31 C32 . . . . -22.5(3) ?
C29 C30 C31 O12 . . . . -170.5(3) ?
Cl2 C30 C31 O12 . . . . 59.4(3) ?
C29 C30 C31 C32 . . . . 68.1(4) ?
Cl2 C30 C31 C32 . . . . -62.0(4) ?
O12 C31 C32 O14 . . . . -80.2(3) ?
C30 C31 C32 O14 . . . . 41.2(4) ?
O12 C31 C32 C33 . . . . 148.9(3) ?
C30 C31 C32 C33 . . . . -89.7(4) ?
O12 C31 C32 C45 . . . . 32.1(3) ?
C30 C31 C32 C45 . . . . 153.5(3) ?
C47 O15 C33 C32 . . . . -109.6(3) ?
C47 O15 C33 C34 . . . . 120.4(3) ?
O14 C32 C33 O15 . . . . -168.7(3) ?
C45 C32 C33 O15 . . . . 74.0(3) ?
C31 C32 C33 O15 . . . . -37.1(4) ?
O14 C32 C33 C34 . . . . -40.1(4) ?
C45 C32 C33 C34 . . . . -157.3(3) ?
C31 C32 C33 C34 . . . . 91.5(4) ?
O15 C33 C34 C38 . . . . -145.7(3) ?
C32 C33 C34 C38 . . . . 89.3(3) ?
O15 C33 C34 C25 . . . . -17.4(4) ?
C32 C33 C34 C25 . . . . -142.3(3) ?
C35 C25 C34 C33 . . . . -162.0(3) ?
C40 C25 C34 C33 . . . . -37.7(5) ?
C26 C25 C34 C33 . . . . 87.7(4) ?
C35 C25 C34 C38 . . . . -36.5(4) ?
C40 C25 C34 C38 . . . . 87.8(4) ?
C26 C25 C34 C38 . . . . -146.8(3) ?
C40 C25 C35 C36 . . . . -125.7(5) ?
C34 C25 C35 C36 . . . . 3.0(6) ?
C26 C25 C35 C36 . . . . 117.5(5) ?
C25 C35 C36 C37 . . . . 10.7(7) ?
C35 C36 C37 O9 . . . . -172.6(4) ?
C35 C36 C37 C38 . . . . 11.6(6) ?
O9 C37 C38 C39 . . . . -93.2(4) ?
C36 C37 C38 C39 . . . . 82.7(4) ?
O9 C37 C38 C34 . . . . 139.4(4) ?
C36 C37 C38 C34 . . . . -44.8(4) ?
C33 C34 C38 C37 . . . . -168.7(3) ?
C25 C34 C38 C37 . . . . 58.1(4) ?
C33 C34 C38 C39 . . . . 69.3(4) ?
C25 C34 C38 C39 . . . . -63.8(5) ?
C26 O10 C41 O11 . . . . 2.0(8) ?
C26 O10 C41 C42 . . . . -177.9(4) ?
C31 O12 C44 O13 . . . . -176.2(3) ?
C31 O12 C44 C45 . . . . 1.8(4) ?
O13 C44 C45 C46 . . . . -36.8(6) ?
O12 C44 C45 C46 . . . . 145.4(3) ?
O13 C44 C45 C32 . . . . -162.6(4) ?
O12 C44 C45 C32 . . . . 19.6(4) ?
O14 C32 C45 C44 . . . . 86.7(3) ?
C33 C32 C45 C44 . . . . -153.2(3) ?
C31 C32 C45 C44 . . . . -30.3(3) ?
O14 C32 C45 C46 . . . . -38.8(4) ?
C33 C32 C45 C46 . . . . 81.2(4) ?
C31 C32 C45 C46 . . . . -155.9(3) ?
C33 O15 C47 O16 . . . . -6.2(5) ?
C33 O15 C47 C48 . . . . 175.6(3) ?
O26 O21 O24 O27 . . . . -164.9(12) ?
O24 O21 O26 O23 . . . . 117.6(13) ?
O27 O21 O26 O23 . . . . 101.3(17) ?
O28 O23 O26 O21 . . . . -154.2(12) ?
O21 O24 O27 O22 . . . . -157(2) ?
O24 O21 O27 O22 . . . . 96(6) ?
O26 O21 O27 O22 . . . . 120(6) ?
O26 O21 O27 O24 . . . . 23.9(18) ?
O18 O25 O28 O19 . . . . 46.5(16) ?
O18 O25 O28 O23 . . . . -162.2(14) ?
O26 O23 O28 O19 . . . . -85.1(10) ?
O26 O23 O28 O25 . . . . 122.3(17) ?
